data_4335395
loop_
_publ_author_name
'Arpita Jana'
'N\'uria Aliaga-Alcalde'
'Eliseo Ruiz'
'Sasankasekhar Mohanta'

_publ_section_title
;
 Structures, Magnetochemistry, Spectroscopy, Theoretical Study, and
 Catechol Oxidase Activity of Dinuclear and Dimer-of-Dinuclear
 Mixed-Valence MnIIIMnII Complexes Derived from a Macrocyclic Ligand
;
_journal_name_full 'Inorganic Chemistry'
_journal_page_first 7732
_journal_page_last 7746
_journal_paper_doi 10.1021/ic400916h
_journal_volume 52
_journal_year 2013
_chemical_formula_sum 'C36 H43 Cl2 Mn2 N4 O13'
_chemical_formula_weight 920.52
_chemical_name_systematic
; 
 ? 
;
_space_group_IT_number 14
_symmetry_cell_setting monoclinic
_symmetry_space_group_name_Hall '-P 2yn'
_symmetry_space_group_name_H-M 'P 1 21/n 1'
_atom_sites_solution_hydrogens geom
_atom_sites_solution_primary direct
_atom_sites_solution_secondary difmap
_audit_creation_method SHELXL-97
_cell_angle_alpha 90.00
_cell_angle_beta 96.002(5)
_cell_angle_gamma 90.00
_cell_formula_units_Z 4
_cell_length_a 10.233(4)
_cell_length_b 31.236(11)
_cell_length_c 12.640(4)
_cell_measurement_reflns_used 3768
_cell_measurement_temperature 296(2)
_cell_measurement_theta_max 21.78
_cell_measurement_theta_min 2.39
_cell_volume 4018(2)
_computing_cell_refinement 'Bruker SAINT'
_computing_data_collection 'Bruker APEX2'
_computing_data_reduction 'Bruker SAINT'
_computing_molecular_graphics 'Bruker SHELXTL'
_computing_publication_material 'Bruker SHELXTL'
_computing_structure_refinement 'SHELXL-97 (Sheldrick, 2008)'
_computing_structure_solution 'SHELXS-97 (Sheldrick, 2008)'
_diffrn_ambient_temperature 296(2)
_diffrn_measured_fraction_theta_full 0.981
_diffrn_measured_fraction_theta_max 0.981
_diffrn_measurement_device_type 'Bruker APEX-II CCD'
_diffrn_measurement_method '\f and \w scans'
_diffrn_radiation_monochromator graphite
_diffrn_radiation_source 'fine-focus sealed tube'
_diffrn_radiation_type MoK\a
_diffrn_radiation_wavelength 0.71073
_diffrn_reflns_av_R_equivalents 0.1084
_diffrn_reflns_av_sigmaI/netI 0.1016
_diffrn_reflns_limit_h_max 12
_diffrn_reflns_limit_h_min -12
_diffrn_reflns_limit_k_max 38
_diffrn_reflns_limit_k_min -38
_diffrn_reflns_limit_l_max 15
_diffrn_reflns_limit_l_min -15
_diffrn_reflns_number 40156
_diffrn_reflns_theta_full 26.35
_diffrn_reflns_theta_max 26.35
_diffrn_reflns_theta_min 1.30
_exptl_absorpt_coefficient_mu 0.830
_exptl_absorpt_correction_T_max 0.8856
_exptl_absorpt_correction_T_min 0.8257
_exptl_absorpt_correction_type multi-scan
_exptl_absorpt_process_details 'SADABS  (Sheldrick, 2008)'
_exptl_crystal_colour brown
_exptl_crystal_density_diffrn 1.522
_exptl_crystal_description rectangular
_exptl_crystal_F_000 1900
_exptl_crystal_size_max 0.24
_exptl_crystal_size_mid 0.21
_exptl_crystal_size_min 0.15
_refine_diff_density_max 0.767
_refine_diff_density_min -0.542
_refine_diff_density_rms 0.078
_refine_ls_extinction_method none
_refine_ls_goodness_of_fit_ref 1.068
_refine_ls_hydrogen_treatment mixed
_refine_ls_matrix_type full
_refine_ls_number_parameters 525
_refine_ls_number_reflns 8034
_refine_ls_number_restraints 0
_refine_ls_restrained_S_all 1.068
_refine_ls_R_factor_all 0.1568
_refine_ls_R_factor_gt 0.0644
_refine_ls_shift/su_max 0.001
_refine_ls_shift/su_mean 0.000
_refine_ls_structure_factor_coef Fsqd
_refine_ls_weighting_details 'calc w=1/[\s^2^(Fo^2^)+(0.0546P)^2^+4.0000P] where P=(Fo^2^+2Fc^2^)/3'
_refine_ls_weighting_scheme calc
_refine_ls_wR_factor_gt 0.1270
_refine_ls_wR_factor_ref 0.1636
_reflns_number_gt 4204
_reflns_number_total 8034
_reflns_threshold_expression >2sigma(I)
_cod_data_source_file ic400916h_si_002_2.cif
_cod_data_source_block 2
_cod_original_sg_symbol_H-M 'P 1 21/n 1 '
_cod_database_code 4335395

loop_
_symmetry_equiv_pos_as_xyz
'x, y, z'
'-x+1/2, y+1/2, -z+1/2'
'-x, -y, -z'
'x-1/2, -y-1/2, z-1/2'

loop_
_atom_site_label
_atom_site_type_symbol
_atom_site_fract_x
_atom_site_fract_y
_atom_site_fract_z
_atom_site_U_iso_or_equiv
_atom_site_adp_type
_atom_site_occupancy
_atom_site_symmetry_multiplicity
_atom_site_calc_flag
_atom_site_refinement_flags
C1 C 0.6681(5) 0.15721(16) 0.5824(4) 0.0390(13) Uani 1 1 d .
C6 C 0.5384(5) 0.16883(16) 0.5983(4) 0.0398(13) Uani 1 1 d .
C5 C 0.4523(5) 0.18280(18) 0.5126(5) 0.0499(15) Uani 1 1 d .
H5 H 0.3689 0.1920 0.5250 0.060 Uiso 1 1 calc R
C4 C 0.4866(5) 0.18342(19) 0.4102(5) 0.0542(15) Uani 1 1 d .
C3 C 0.6135(5) 0.17088(19) 0.3961(5) 0.0537(15) Uani 1 1 d .
H3 H 0.6387 0.1710 0.3275 0.064 Uiso 1 1 calc R
C2 C 0.7046(5) 0.15819(18) 0.4784(4) 0.0457(14) Uani 1 1 d .
C8 C 0.3889(6) 0.1989(2) 0.3198(5) 0.078(2) Uani 1 1 d .
H8A H 0.3284 0.1763 0.2983 0.117 Uiso 1 1 calc R
H8B H 0.4350 0.2072 0.2607 0.117 Uiso 1 1 calc R
H8C H 0.3414 0.2230 0.3432 0.117 Uiso 1 1 calc R
C7 C 0.8341(5) 0.14698(17) 0.4491(4) 0.0484(14) Uani 1 1 d .
H7 H 0.8410 0.1464 0.3764 0.058 Uiso 1 1 calc R
C9 C 0.4911(5) 0.17044(17) 0.7021(4) 0.0429(13) Uani 1 1 d .
H9 H 0.4126 0.1850 0.7067 0.052 Uiso 1 1 calc R
C28 C 1.0571(5) 0.13076(19) 0.4514(4) 0.0516(15) Uani 1 1 d .
H28A H 1.1173 0.1544 0.4676 0.062 Uiso 1 1 calc R
H28B H 1.0310 0.1312 0.3754 0.062 Uiso 1 1 calc R
C25 C 1.1294(5) 0.08946(18) 0.4788(5) 0.0497(14) Uani 1 1 d .
C24 C 1.1922(5) 0.08793(18) 0.5946(4) 0.0510(15) Uani 1 1 d .
H24A H 1.2544 0.0644 0.6027 0.061 Uiso 1 1 calc R
H24B H 1.2402 0.1143 0.6110 0.061 Uiso 1 1 calc R
C26 C 1.2452(6) 0.0877(2) 0.4087(5) 0.0688(19) Uani 1 1 d .
H26A H 1.2120 0.0908 0.3353 0.103 Uiso 1 1 calc R
H26B H 1.2894 0.0606 0.4188 0.103 Uiso 1 1 calc R
H26C H 1.3059 0.1104 0.4288 0.103 Uiso 1 1 calc R
C27 C 1.0423(6) 0.0509(2) 0.4553(5) 0.075(2) Uani 1 1 d .
H27A H 0.9707 0.0519 0.4986 0.112 Uiso 1 1 calc R
H27B H 1.0924 0.0253 0.4708 0.112 Uiso 1 1 calc R
H27C H 1.0083 0.0511 0.3816 0.112 Uiso 1 1 calc R
C10 C 0.4865(5) 0.16422(19) 0.8881(4) 0.0510(15) Uani 1 1 d .
H10A H 0.4061 0.1803 0.8703 0.061 Uiso 1 1 calc R
H10B H 0.5467 0.1823 0.9326 0.061 Uiso 1 1 calc R
C11 C 0.4558(5) 0.12463(19) 0.9506(4) 0.0512(15) Uani 1 1 d .
C14 C 0.5814(6) 0.1020(2) 0.9951(5) 0.0633(18) Uani 1 1 d .
H14A H 0.6348 0.1221 1.0393 0.076 Uiso 1 1 calc R
H14B H 0.5581 0.0788 1.0407 0.076 Uiso 1 1 calc R
C13 C 0.3632(6) 0.0950(2) 0.8838(6) 0.080(2) Uani 1 1 d .
H13A H 0.2810 0.1093 0.8651 0.120 Uiso 1 1 calc R
H13B H 0.3486 0.0696 0.9238 0.120 Uiso 1 1 calc R
H13C H 0.4014 0.0873 0.8203 0.120 Uiso 1 1 calc R
C12 C 0.3911(7) 0.1399(2) 1.0486(5) 0.080(2) Uani 1 1 d .
H12A H 0.3082 0.1531 1.0260 0.119 Uiso 1 1 calc R
H12B H 0.4475 0.1603 1.0876 0.119 Uiso 1 1 calc R
H12C H 0.3775 0.1159 1.0935 0.119 Uiso 1 1 calc R
C23 C 1.0920(5) 0.04497(19) 0.7141(4) 0.0481(14) Uani 1 1 d .
H23 H 1.1586 0.0268 0.6972 0.058 Uiso 1 1 calc R
C20 C 1.0030(5) 0.02706(18) 0.7847(4) 0.0428(13) Uani 1 1 d .
C19 C 1.0283(5) -0.01504(18) 0.8173(4) 0.0481(14) Uani 1 1 d .
H19 H 1.1024 -0.0285 0.7961 0.058 Uiso 1 1 calc R
C18 C 0.9492(6) -0.03786(18) 0.8793(4) 0.0517(15) Uani 1 1 d .
C17 C 0.8438(5) -0.01656(19) 0.9119(4) 0.0535(15) Uani 1 1 d .
H17 H 0.7903 -0.0308 0.9555 0.064 Uiso 1 1 calc R
C16 C 0.8131(5) 0.02569(18) 0.8823(4) 0.0457(14) Uani 1 1 d .
C21 C 0.8922(5) 0.04789(18) 0.8154(4) 0.0409(13) Uani 1 1 d .
C22 C 0.9783(6) -0.08413(18) 0.9093(5) 0.0678(18) Uani 1 1 d .
H22A H 0.9690 -0.0882 0.9834 0.102 Uiso 1 1 calc R
H22B H 1.0665 -0.0910 0.8959 0.102 Uiso 1 1 calc R
H22C H 0.9178 -0.1025 0.8675 0.102 Uiso 1 1 calc R
C15 C 0.7097(5) 0.0465(2) 0.9325(5) 0.0529(15) Uani 1 1 d .
H15 H 0.6727 0.0306 0.9841 0.063 Uiso 1 1 calc R
C29 C 0.9210(6) 0.17414(18) 0.9048(5) 0.0492(14) Uani 1 1 d .
C30 C 0.9771(5) 0.19541(17) 1.0066(5) 0.0474(14) Uani 1 1 d .
C35 C 1.1030(5) 0.21256(18) 1.0151(5) 0.0575(16) Uani 1 1 d .
H35 H 1.1520 0.2123 0.9571 0.069 Uiso 1 1 calc R
C34 C 1.1544(6) 0.2299(2) 1.1111(6) 0.070(2) Uani 1 1 d .
H34 H 1.2384 0.2417 1.1174 0.084 Uiso 1 1 calc R
C33 C 1.0831(7) 0.2301(2) 1.1973(6) 0.074(2) Uani 1 1 d .
H33 H 1.1203 0.2409 1.2621 0.089 Uiso 1 1 calc R
C32 C 0.9587(7) 0.2145(2) 1.1887(5) 0.0680(18) Uani 1 1 d .
H32 H 0.9097 0.2154 1.2466 0.082 Uiso 1 1 calc R
C31 C 0.9050(6) 0.19716(19) 1.0929(5) 0.0554(16) Uani 1 1 d .
H31 H 0.8196 0.1866 1.0868 0.066 Uiso 1 1 calc R
C36 C 0.6488(7) 0.0506(2) 0.5873(5) 0.089(2) Uani 1 1 d .
H36A H 0.6132 0.0672 0.5271 0.134 Uiso 1 1 calc R
H36B H 0.6204 0.0214 0.5782 0.134 Uiso 1 1 calc R
H36C H 0.7430 0.0517 0.5929 0.134 Uiso 1 1 calc R
Cl1 Cl 1.09757(16) 0.22767(6) 0.62960(17) 0.0770(6) Uani 1 1 d .
Cl2 Cl 0.42431(17) 0.96804(6) 0.74627(15) 0.0714(5) Uani 1 1 d .
H5A H 0.546(5) 0.0572(18) 0.701(4) 0.05(2) Uiso 1 1 d .
Mn2 Mn 0.96922(7) 0.13940(3) 0.68497(6) 0.0430(2) Uani 1 1 d .
Mn1 Mn 0.70769(7) 0.11904(3) 0.79206(6) 0.0387(2) Uani 1 1 d .
N1 N 0.5457(4) 0.15394(13) 0.7884(3) 0.0407(11) Uani 1 1 d .
N3 N 0.9393(4) 0.13781(14) 0.5074(3) 0.0433(11) Uani 1 1 d .
N4 N 1.0918(4) 0.08226(15) 0.6716(3) 0.0439(11) Uani 1 1 d .
N2 N 0.6629(4) 0.08407(16) 0.9146(3) 0.0476(12) Uani 1 1 d .
O1 O 0.7542(3) 0.14548(11) 0.6644(3) 0.0406(9) Uani 1 1 d .
O2 O 0.8655(3) 0.08781(11) 0.7834(3) 0.0427(9) Uani 1 1 d .
O4 O 0.9973(4) 0.16763(13) 0.8352(3) 0.0619(11) Uani 1 1 d .
O3 O 0.8025(4) 0.16381(13) 0.8972(3) 0.0564(10) Uani 1 1 d .
O5 O 0.6041(4) 0.06748(15) 0.6815(4) 0.0607(12) Uani 1 1 d .
O6 O 1.1526(4) 0.18546(14) 0.6599(4) 0.0738(13) Uani 1 1 d .
O9 O 0.9589(4) 0.22290(16) 0.6322(4) 0.0980(17) Uani 1 1 d .
O7 O 1.1314(6) 0.23751(17) 0.5261(5) 0.124(2) Uani 1 1 d .
O8 O 1.1477(5) 0.25844(18) 0.7053(6) 0.138(3) Uani 1 1 d .
O10 O 0.5244(9) 0.9451(4) 0.7407(9) 0.280(7) Uani 1 1 d .
O11 O 0.4075(7) 0.9995(2) 0.6681(5) 0.161(3) Uani 1 1 d .
O12 O 0.3221(7) 0.9440(3) 0.7513(9) 0.222(5) Uani 1 1 d .
O13 O 0.4231(15) 0.9875(3) 0.8400(7) 0.276(7) Uani 1 1 d .

loop_
_atom_site_aniso_label
_atom_site_aniso_U_11
_atom_site_aniso_U_22
_atom_site_aniso_U_33
_atom_site_aniso_U_23
_atom_site_aniso_U_13
_atom_site_aniso_U_12
C1 0.038(3) 0.035(3) 0.044(3) 0.003(2) 0.000(3) -0.004(2)
C6 0.034(3) 0.042(3) 0.041(3) 0.005(3) -0.004(2) -0.002(2)
C5 0.035(3) 0.062(4) 0.052(4) 0.010(3) -0.002(3) 0.001(3)
C4 0.049(3) 0.061(4) 0.051(4) 0.012(3) -0.004(3) -0.002(3)
C3 0.049(3) 0.069(4) 0.043(4) 0.009(3) 0.003(3) -0.003(3)
C2 0.042(3) 0.058(4) 0.037(3) 0.007(3) 0.002(3) -0.005(3)
C8 0.050(4) 0.122(6) 0.060(4) 0.033(4) -0.007(3) 0.010(4)
C7 0.050(3) 0.058(4) 0.039(3) 0.004(3) 0.015(3) -0.001(3)
C9 0.029(3) 0.046(3) 0.054(4) 0.003(3) 0.002(3) 0.003(2)
C28 0.048(3) 0.063(4) 0.046(3) 0.002(3) 0.016(3) -0.003(3)
C25 0.049(3) 0.047(4) 0.055(4) -0.006(3) 0.017(3) -0.004(3)
C24 0.035(3) 0.051(4) 0.069(4) 0.005(3) 0.016(3) 0.002(3)
C26 0.066(4) 0.076(5) 0.073(5) -0.008(4) 0.042(3) 0.001(3)
C27 0.082(5) 0.069(5) 0.078(5) -0.021(4) 0.027(4) -0.027(4)
C10 0.049(3) 0.061(4) 0.044(3) -0.001(3) 0.014(3) 0.011(3)
C11 0.045(3) 0.062(4) 0.049(4) -0.001(3) 0.016(3) 0.011(3)
C14 0.067(4) 0.083(5) 0.043(4) 0.010(3) 0.024(3) 0.023(4)
C13 0.071(4) 0.081(5) 0.094(6) -0.007(4) 0.033(4) -0.017(4)
C12 0.085(5) 0.101(6) 0.058(4) 0.005(4) 0.037(4) 0.031(4)
C23 0.041(3) 0.050(4) 0.053(4) 0.002(3) 0.005(3) 0.011(3)
C20 0.036(3) 0.053(4) 0.040(3) 0.000(3) 0.004(2) 0.006(3)
C19 0.046(3) 0.051(4) 0.047(3) -0.001(3) 0.004(3) 0.012(3)
C18 0.057(4) 0.048(4) 0.049(4) 0.006(3) -0.002(3) 0.003(3)
C17 0.053(4) 0.055(4) 0.053(4) 0.006(3) 0.007(3) -0.004(3)
C16 0.042(3) 0.054(4) 0.041(3) 0.005(3) 0.005(3) 0.003(3)
C21 0.036(3) 0.048(4) 0.037(3) 0.000(3) -0.003(2) 0.002(3)
C22 0.076(4) 0.052(4) 0.075(5) 0.014(4) 0.005(4) 0.007(3)
C15 0.046(3) 0.060(4) 0.054(4) 0.011(3) 0.014(3) 0.003(3)
C29 0.049(4) 0.048(4) 0.050(4) -0.003(3) 0.001(3) 0.003(3)
C30 0.042(3) 0.045(4) 0.053(4) -0.001(3) -0.002(3) 0.005(3)
C35 0.042(3) 0.058(4) 0.070(4) -0.010(3) -0.004(3) 0.006(3)
C34 0.045(4) 0.066(5) 0.091(6) -0.013(4) -0.028(4) 0.013(3)
C33 0.077(5) 0.075(5) 0.063(5) -0.019(4) -0.029(4) 0.030(4)
C32 0.072(5) 0.076(5) 0.052(4) -0.008(4) -0.009(3) 0.019(4)
C31 0.052(3) 0.058(4) 0.055(4) -0.009(3) -0.002(3) 0.004(3)
C36 0.118(6) 0.086(6) 0.070(5) -0.023(4) 0.036(5) -0.018(5)
Cl1 0.0608(10) 0.0557(11) 0.1198(16) -0.0222(11) 0.0340(10) -0.0103(9)
Cl2 0.0655(11) 0.0760(12) 0.0774(13) 0.0171(10) 0.0297(9) 0.0103(9)
Mn2 0.0366(4) 0.0491(5) 0.0438(5) -0.0030(4) 0.0061(4) -0.0006(4)
Mn1 0.0321(4) 0.0469(5) 0.0371(5) 0.0019(4) 0.0044(3) 0.0013(4)
N1 0.036(2) 0.046(3) 0.040(3) 0.003(2) 0.005(2) 0.004(2)
N3 0.039(2) 0.049(3) 0.042(3) 0.002(2) 0.007(2) -0.003(2)
N4 0.035(2) 0.055(3) 0.042(3) -0.002(2) 0.011(2) 0.002(2)
N2 0.045(3) 0.061(3) 0.038(3) 0.001(2) 0.012(2) 0.005(2)
O1 0.0323(18) 0.053(2) 0.036(2) 0.0067(17) -0.0003(15) -0.0006(16)
O2 0.0326(18) 0.049(2) 0.048(2) 0.0066(19) 0.0123(16) 0.0077(17)
O4 0.057(2) 0.075(3) 0.055(3) -0.017(2) 0.010(2) -0.013(2)
O3 0.042(2) 0.071(3) 0.057(3) -0.017(2) 0.0025(19) -0.002(2)
O5 0.055(3) 0.067(3) 0.061(3) -0.012(2) 0.013(2) -0.014(2)
O6 0.064(3) 0.075(3) 0.085(3) -0.011(3) 0.016(2) 0.006(2)
O9 0.050(3) 0.100(4) 0.147(5) -0.033(3) 0.019(3) 0.001(3)
O7 0.169(6) 0.077(4) 0.137(5) 0.028(4) 0.069(5) -0.008(4)
O8 0.101(4) 0.099(4) 0.223(7) -0.099(5) 0.062(4) -0.050(3)
O10 0.209(9) 0.346(14) 0.310(13) 0.135(11) 0.145(9) 0.201(10)
O11 0.184(7) 0.167(6) 0.141(6) 0.102(5) 0.052(5) 0.041(5)
O12 0.100(5) 0.195(9) 0.368(14) 0.100(9) 0.011(7) -0.042(6)
O13 0.58(2) 0.132(7) 0.125(7) -0.014(6) 0.069(10) -0.004(10)

loop_
_atom_type_symbol
_atom_type_description
_atom_type_scat_dispersion_real
_atom_type_scat_dispersion_imag
_atom_type_scat_source
C C 0.0033 0.0016 'International Tables Vol C Tables 4.2.6.8 and 6.1.1.4'
H H 0.0000 0.0000 'International Tables Vol C Tables 4.2.6.8 and 6.1.1.4'
N N 0.0061 0.0033 'International Tables Vol C Tables 4.2.6.8 and 6.1.1.4'
O O 0.0106 0.0060 'International Tables Vol C Tables 4.2.6.8 and 6.1.1.4'
Cl Cl 0.1484 0.1585 'International Tables Vol C Tables 4.2.6.8 and 6.1.1.4'
Mn Mn 0.3368 0.7283 'International Tables Vol C Tables 4.2.6.8 and 6.1.1.4'

loop_
_geom_angle_atom_site_label_1
_geom_angle_atom_site_label_2
_geom_angle_atom_site_label_3
_geom_angle
O1 C1 C2 120.9(4)
O1 C1 C6 120.8(5)
C2 C1 C6 118.3(5)
C5 C6 C1 119.8(5)
C5 C6 C9 116.8(5)
C1 C6 C9 123.2(5)
C4 C5 C6 122.2(5)
C4 C5 H5 118.9
C6 C5 H5 118.9
C5 C4 C3 116.9(5)
C5 C4 C8 120.0(5)
C3 C4 C8 123.1(6)
C2 C3 C4 123.5(5)
C2 C3 H3 118.3
C4 C3 H3 118.3
C3 C2 C1 119.2(5)
C3 C2 C7 116.0(5)
C1 C2 C7 124.8(5)
C4 C8 H8A 109.5
C4 C8 H8B 109.5
H8A C8 H8B 109.5
C4 C8 H8C 109.5
H8A C8 H8C 109.5
H8B C8 H8C 109.5
N3 C7 C2 130.2(5)
N3 C7 H7 114.9
C2 C7 H7 114.9
N1 C9 C6 126.9(5)
N1 C9 H9 116.5
C6 C9 H9 116.5
N3 C28 C25 115.0(4)
N3 C28 H28A 108.5
C25 C28 H28A 108.5
N3 C28 H28B 108.5
C25 C28 H28B 108.5
H28A C28 H28B 107.5
C28 C25 C27 111.8(5)
C28 C25 C24 113.1(5)
C27 C25 C24 110.0(5)
C28 C25 C26 106.6(5)
C27 C25 C26 109.2(5)
C24 C25 C26 105.9(5)
N4 C24 C25 112.1(4)
N4 C24 H24A 109.2
C25 C24 H24A 109.2
N4 C24 H24B 109.2
C25 C24 H24B 109.2
H24A C24 H24B 107.9
C25 C26 H26A 109.5
C25 C26 H26B 109.5
H26A C26 H26B 109.5
C25 C26 H26C 109.5
H26A C26 H26C 109.5
H26B C26 H26C 109.5
C25 C27 H27A 109.5
C25 C27 H27B 109.5
H27A C27 H27B 109.5
C25 C27 H27C 109.5
H27A C27 H27C 109.5
H27B C27 H27C 109.5
N1 C10 C11 112.9(4)
N1 C10 H10A 109.0
C11 C10 H10A 109.0
N1 C10 H10B 109.0
C11 C10 H10B 109.0
H10A C10 H10B 107.8
C13 C11 C10 111.0(5)
C13 C11 C14 112.1(5)
C10 C11 C14 110.9(5)
C13 C11 C12 110.0(5)
C10 C11 C12 107.2(5)
C14 C11 C12 105.3(5)
N2 C14 C11 115.7(5)
N2 C14 H14A 108.4
C11 C14 H14A 108.4
N2 C14 H14B 108.4
C11 C14 H14B 108.4
H14A C14 H14B 107.4
C11 C13 H13A 109.5
C11 C13 H13B 109.5
H13A C13 H13B 109.5
C11 C13 H13C 109.5
H13A C13 H13C 109.5
H13B C13 H13C 109.5
C11 C12 H12A 109.5
C11 C12 H12B 109.5
H12A C12 H12B 109.5
C11 C12 H12C 109.5
H12A C12 H12C 109.5
H12B C12 H12C 109.5
N4 C23 C20 129.4(5)
N4 C23 H23 115.3
C20 C23 H23 115.3
C19 C20 C21 119.3(5)
C19 C20 C23 115.8(5)
C21 C20 C23 124.8(5)
C18 C19 C20 123.5(5)
C18 C19 H19 118.2
C20 C19 H19 118.2
C17 C18 C19 116.6(5)
C17 C18 C22 121.9(5)
C19 C18 C22 121.5(5)
C18 C17 C16 122.8(5)
C18 C17 H17 118.6
C16 C17 H17 118.6
C17 C16 C21 119.8(5)
C17 C16 C15 117.5(5)
C21 C16 C15 122.3(5)
O2 C21 C20 119.9(5)
O2 C21 C16 122.0(5)
C20 C21 C16 118.0(5)
C18 C22 H22A 109.5
C18 C22 H22B 109.5
H22A C22 H22B 109.5
C18 C22 H22C 109.5
H22A C22 H22C 109.5
H22B C22 H22C 109.5
N2 C15 C16 127.8(5)
N2 C15 H15 116.1
C16 C15 H15 116.1
O3 C29 O4 125.2(5)
O3 C29 C30 117.3(5)
O4 C29 C30 117.4(5)
C31 C30 C35 119.5(6)
C31 C30 C29 120.3(5)
C35 C30 C29 120.2(5)
C34 C35 C30 118.9(6)
C34 C35 H35 120.5
C30 C35 H35 120.5
C33 C34 C35 120.8(6)
C33 C34 H34 119.6
C35 C34 H34 119.6
C32 C33 C34 120.5(6)
C32 C33 H33 119.8
C34 C33 H33 119.8
C33 C32 C31 119.6(6)
C33 C32 H32 120.2
C31 C32 H32 120.2
C30 C31 C32 120.7(6)
C30 C31 H31 119.7
C32 C31 H31 119.7
O5 C36 H36A 109.5
O5 C36 H36B 109.5
H36A C36 H36B 109.5
O5 C36 H36C 109.5
H36A C36 H36C 109.5
H36B C36 H36C 109.5
O8 Cl1 O7 111.7(4)
O8 Cl1 O9 110.2(3)
O7 Cl1 O9 112.4(4)
O8 Cl1 O6 109.3(4)
O7 Cl1 O6 108.1(3)
O9 Cl1 O6 104.8(3)
O10 Cl2 O12 109.7(7)
O10 Cl2 O13 113.1(8)
O12 Cl2 O13 97.9(7)
O10 Cl2 O11 113.9(5)
O12 Cl2 O11 113.9(5)
O13 Cl2 O11 107.3(5)
O4 Mn2 O1 96.43(14)
O4 Mn2 N4 112.82(16)
O1 Mn2 N4 129.34(15)
O4 Mn2 N3 156.25(17)
O1 Mn2 N3 81.54(14)
N4 Mn2 N3 85.65(16)
O4 Mn2 O2 80.52(14)
O1 Mn2 O2 67.71(12)
N4 Mn2 O2 77.14(14)
N3 Mn2 O2 119.58(14)
O4 Mn2 O6 80.34(15)
O1 Mn2 O6 135.76(14)
N4 Mn2 O6 90.91(15)
N3 Mn2 O6 84.73(15)
O2 Mn2 O6 151.31(14)
O4 Mn2 Mn1 74.91(11)
O1 Mn2 Mn1 36.12(9)
N4 Mn2 Mn1 112.47(12)
N3 Mn2 Mn1 112.91(11)
O2 Mn2 Mn1 36.33(8)
O6 Mn2 Mn1 150.96(11)
O2 Mn1 O1 83.41(14)
O2 Mn1 N1 174.78(17)
O1 Mn1 N1 91.39(16)
O2 Mn1 N2 91.70(17)
O1 Mn1 N2 172.21(17)
N1 Mn1 N2 93.42(18)
O2 Mn1 O3 92.25(15)
O1 Mn1 O3 96.15(15)
N1 Mn1 O3 88.74(16)
N2 Mn1 O3 90.09(18)
O2 Mn1 O5 86.93(16)
O1 Mn1 O5 85.98(16)
N1 Mn1 O5 92.27(17)
N2 Mn1 O5 87.70(18)
O3 Mn1 O5 177.62(17)
O2 Mn1 Mn2 47.25(11)
O1 Mn1 Mn2 42.52(9)
N1 Mn1 Mn2 128.19(13)
N2 Mn1 Mn2 135.48(13)
O3 Mn1 Mn2 77.45(11)
O5 Mn1 Mn2 103.54(12)
C9 N1 C10 117.0(4)
C9 N1 Mn1 122.1(4)
C10 N1 Mn1 120.9(3)
C7 N3 C28 116.1(4)
C7 N3 Mn2 126.5(4)
C28 N3 Mn2 116.8(3)
C23 N4 C24 114.1(4)
C23 N4 Mn2 132.9(4)
C24 N4 Mn2 112.9(3)
C15 N2 C14 116.7(5)
C15 N2 Mn1 122.0(4)
C14 N2 Mn1 121.1(4)
C1 O1 Mn1 124.7(3)
C1 O1 Mn2 133.2(3)
Mn1 O1 Mn2 101.37(14)
C21 O2 Mn1 127.7(3)
C21 O2 Mn2 135.5(3)
Mn1 O2 Mn2 96.42(15)
C29 O4 Mn2 132.1(4)
C29 O3 Mn1 127.0(4)
C36 O5 Mn1 126.6(4)
C36 O5 H5A 118(5)
Mn1 O5 H5A 115(4)
Cl1 O6 Mn2 106.7(2)

loop_
_geom_bond_atom_site_label_1
_geom_bond_atom_site_label_2
_geom_bond_distance
C1 O1 1.340(6)
C1 C2 1.403(7)
C1 C6 1.411(7)
C6 C5 1.393(7)
C6 C9 1.446(7)
C5 C4 1.376(8)
C5 H5 0.9300
C4 C3 1.386(7)
C4 C8 1.517(7)
C3 C2 1.381(7)
C3 H3 0.9300
C2 C7 1.455(7)
C8 H8A 0.9600
C8 H8B 0.9600
C8 H8C 0.9600
C7 N3 1.272(6)
C7 H7 0.9300
C9 N1 1.281(6)
C9 H9 0.9300
C28 N3 1.477(6)
C28 C25 1.509(8)
C28 H28A 0.9700
C28 H28B 0.9700
C25 C27 1.509(8)
C25 C24 1.536(8)
C25 C26 1.554(7)
C24 N4 1.497(6)
C24 H24A 0.9700
C24 H24B 0.9700
C26 H26A 0.9600
C26 H26B 0.9600
C26 H26C 0.9600
C27 H27A 0.9600
C27 H27B 0.9600
C27 H27C 0.9600
C10 N1 1.489(6)
C10 C11 1.518(8)
C10 H10A 0.9700
C10 H10B 0.9700
C11 C13 1.516(8)
C11 C14 1.523(7)
C11 C12 1.540(7)
C14 N2 1.490(6)
C14 H14A 0.9700
C14 H14B 0.9700
C13 H13A 0.9600
C13 H13B 0.9600
C13 H13C 0.9600
C12 H12A 0.9600
C12 H12B 0.9600
C12 H12C 0.9600
C23 N4 1.283(6)
C23 C20 1.453(7)
C23 H23 0.9300
C20 C19 1.394(7)
C20 C21 1.397(7)
C19 C18 1.382(7)
C19 H19 0.9300
C18 C17 1.367(7)
C18 C22 1.516(8)
C17 C16 1.398(7)
C17 H17 0.9300
C16 C21 1.412(7)
C16 C15 1.444(7)
C21 O2 1.330(6)
C22 H22A 0.9600
C22 H22B 0.9600
C22 H22C 0.9600
C15 N2 1.280(7)
C15 H15 0.9300
C29 O3 1.249(6)
C29 O4 1.252(6)
C29 C30 1.508(8)
C30 C31 1.381(7)
C30 C35 1.389(7)
C35 C34 1.382(8)
C35 H35 0.9300
C34 C33 1.374(9)
C34 H34 0.9300
C33 C32 1.357(9)
C33 H33 0.9300
C32 C31 1.385(8)
C32 H32 0.9300
C31 H31 0.9300
C36 O5 1.422(7)
C36 H36A 0.9600
C36 H36B 0.9600
C36 H36C 0.9600
Cl1 O8 1.415(5)
Cl1 O7 1.421(6)
Cl1 O9 1.430(4)
Cl1 O6 1.469(5)
Cl2 O10 1.259(7)
Cl2 O12 1.295(7)
Cl2 O13 1.332(8)
Cl2 O11 1.391(6)
Mn2 O4 2.086(4)
Mn2 O1 2.197(3)
Mn2 N4 2.198(4)
Mn2 N3 2.234(4)
Mn2 O2 2.355(3)
Mn2 O6 2.412(4)
Mn2 Mn1 3.1870(13)
Mn1 O2 1.900(3)
Mn1 O1 1.916(3)
Mn1 N1 1.980(4)
Mn1 N2 1.988(5)
Mn1 O3 2.096(4)
Mn1 O5 2.316(4)
O5 H5A 0.74(5)
